data_4020273
loop_
_publ_author_name
'James A. Aikins'
'Michael Haurez'
'John R. Rizzo'
'Jean-Pierre Van Hoeck'
'Willy Brione'
'Jean-Paul Kestemont'
'Christophe Stevens'
'Xavier Lemair'
'Gregory A. Stephenson'
'Eric Marlot'
'Mindy Forst'
'Ioannis N. Houpis'

_journal_name_full 'Journal of Organic Chemistry'
_journal_page_first 4695
_journal_page_last 4705
_journal_paper_doi 10.1021/jo050268e
_journal_volume 70
_journal_year 2005
_chemical_formula_sum 'C21 H29 N O5'
_chemical_formula_weight 375.45
_space_group_IT_number 4
_symmetry_cell_setting monoclinic
_symmetry_space_group_name_Hall 'P 2yb'
_symmetry_space_group_name_H-M 'P 1 21 1'
_cell_angle_alpha 90.00
_cell_angle_beta 94.72(2)
_cell_angle_gamma 90.00
_cell_formula_units_Z 2
_cell_length_a 6.100(7)
_cell_length_b 7.694(9)
_cell_length_c 21.66(2)
_cell_measurement_temperature 173(2)
_cell_volume 1013.3(19)
_diffrn_ambient_temperature 173(2)
_exptl_crystal_density_diffrn 1.231
_cod_depositor_comments
;
The following automatic conversions were performed:
'_symmetry_cell_setting' value 'Monoclinic' changed to 'monoclinic'
according to '/home/saulius/struct/CIF-dictionaries/cif_core.dic'
dictionary named 'cif_core.dic' version 2.4.1 from 2010-06-29.

Automatic conversion script
Id: cif_fix_enum 1527 2010-12-29 10:47:43Z saulius 
;
_cod_original_sg_symbol_H-M 'P 21'
_cod_database_code 4020273

loop_
_symmetry_equiv_pos_as_xyz
'x, y, z'
'-x, y+1/2, -z'

loop_
_atom_site_label
_atom_site_type_symbol
_atom_site_fract_x
_atom_site_fract_y
_atom_site_fract_z
_atom_site_U_iso_or_equiv
_atom_site_adp_type
_atom_site_occupancy
_atom_site_symmetry_multiplicity
_atom_site_calc_flag
_atom_site_refinement_flags
_atom_site_disorder_assembly
_atom_site_disorder_group
O2 O 1.0192(5) 0.3595(5) 0.68100(15) 0.0447(11) Uani 1 1 d . . .
O10 O 0.8578(5) 0.0215(5) 0.94519(16) 0.0435(11) Uani 1 1 d . . .
O23 O 1.4021(4) 0.1361(4) 0.48649(14) 0.0402(10) Uani 1 1 d . . .
H23A H 1.3552 0.1968 0.5148 0.060 Uiso 1 1 calc R . .
O1B O 1.2341(5) 0.3016(5) 0.57876(16) 0.0369(10) Uani 1 1 d . . .
N20 N 1.7814(5) 0.3185(5) 0.54665(16) 0.0310(11) Uani 1 1 d . . .
H20A H 1.9212 0.3155 0.5649 0.046 Uiso 1 1 calc R . .
H20B H 1.6911 0.2572 0.5700 0.046 Uiso 1 1 calc R . .
H20C H 1.7346 0.4307 0.5435 0.046 Uiso 1 1 calc R . .
O1A O 1.5228(5) 0.1895(5) 0.63467(15) 0.0542(13) Uani 1 1 d . . .
C4 C 1.0512(8) 0.0533(7) 0.7671(3) 0.0390(16) Uani 1 1 d . . .
C3 C 1.1324(8) 0.0703(7) 0.7026(2) 0.0423(16) Uani 1 1 d . . .
H3A H 1.2552 -0.0121 0.6989 0.051 Uiso 1 1 calc R . .
H3B H 1.0119 0.0377 0.6714 0.051 Uiso 1 1 calc R . .
C11 C 0.6601(7) 0.1043(8) 0.9604(2) 0.0465(18) Uani 1 1 d . . .
H11A H 0.5336 0.0584 0.9338 0.056 Uiso 1 1 calc R . .
H11B H 0.6700 0.2310 0.9531 0.056 Uiso 1 1 calc R . .
C9 C 1.1748(8) -0.0279(7) 0.8149(3) 0.0432(17) Uani 1 1 d . . .
H9A H 1.3123 -0.0774 0.8069 0.052 Uiso 1 1 calc R . .
C12 C 0.6273(8) 0.0708(7) 1.0263(3) 0.0378(16) Uani 1 1 d . . .
C7 C 0.9082(8) 0.0372(7) 0.8856(3) 0.0376(16) Uani 1 1 d . . .
C5 C 0.8517(8) 0.1239(7) 0.7801(2) 0.0410(16) Uani 1 1 d . . .
H5A H 0.7615 0.1788 0.7480 0.049 Uiso 1 1 calc R . .
C22 C 1.5467(7) 0.2388(7) 0.4521(2) 0.0359(15) Uani 1 1 d . . .
H22A H 1.4902 0.3592 0.4483 0.043 Uiso 1 1 calc R . .
H22B H 1.5504 0.1903 0.4099 0.043 Uiso 1 1 calc R . .
C8 C 1.1069(8) -0.0398(7) 0.8733(3) 0.0431(17) Uani 1 1 d . . .
H8A H 1.1936 -0.0995 0.9050 0.052 Uiso 1 1 calc R . .
C6 C 0.7817(7) 0.1156(7) 0.8390(2) 0.0385(15) Uani 1 1 d . . .
H6A H 0.6442 0.1651 0.8471 0.046 Uiso 1 1 calc R . .
C21 C 1.7767(7) 0.2405(7) 0.4839(2) 0.0354(15) Uani 1 1 d . . .
H21A H 1.8319 0.1183 0.4877 0.042 Uiso 1 1 calc R . .
C13 C 0.4333(8) 0.1306(7) 1.0489(3) 0.0434(16) Uani 1 1 d . . .
H13A H 0.3271 0.1892 1.0219 0.052 Uiso 1 1 calc R . .
C24 C 1.9254(7) 0.3431(7) 0.4445(2) 0.0404(16) Uani 1 1 d . . .
H24A H 2.0761 0.3413 0.4640 0.061 Uiso 1 1 calc R . .
H24B H 1.8735 0.4635 0.4408 0.061 Uiso 1 1 calc R . .
H24C H 1.9226 0.2907 0.4032 0.061 Uiso 1 1 calc R . .
C1 C 1.3327(8) 0.2505(7) 0.6300(3) 0.0368(16) Uani 1 1 d . . .
C2 C 1.2092(8) 0.2509(7) 0.6890(2) 0.0398(16) Uani 1 1 d . . .
H2A H 1.3089 0.2942 0.7246 0.048 Uiso 1 1 calc R . .
C14 C 0.3950(8) 0.1057(8) 1.1094(3) 0.0475(17) Uani 1 1 d . . .
H14A H 0.2651 0.1516 1.1245 0.057 Uiso 1 1 calc R . .
C17 C 0.7741(8) -0.0168(7) 1.0648(3) 0.0379(16) Uani 1 1 d . . .
H17A H 0.9066 -0.0583 1.0499 0.045 Uiso 1 1 calc R . .
C19 C 0.8327(9) 0.6206(8) 0.6982(3) 0.070(2) Uani 1 1 d . . .
H19A H 0.8539 0.7406 0.7126 0.105 Uiso 1 1 calc R . .
H19B H 0.7353 0.5598 0.7248 0.105 Uiso 1 1 calc R . .
H19C H 0.7663 0.6207 0.6554 0.105 Uiso 1 1 calc R . .
C16 C 0.7334(8) -0.0463(8) 1.1255(3) 0.0455(17) Uani 1 1 d . . .
H16A H 0.8369 -0.1093 1.1519 0.055 Uiso 1 1 calc R . .
C15 C 0.5407(9) 0.0157(7) 1.1485(3) 0.0471(17) Uani 1 1 d . . .
H15A H 0.5119 -0.0044 1.1903 0.056 Uiso 1 1 calc R . .
C18 C 1.0501(9) 0.5299(8) 0.7009(3) 0.0604(19) Uani 1 1 d . . .
H18A H 1.1492 0.5909 0.6741 0.072 Uiso 1 1 calc R . .
H18B H 1.1191 0.5313 0.7439 0.072 Uiso 1 1 calc R . .

loop_
_atom_site_aniso_label
_atom_site_aniso_U_11
_atom_site_aniso_U_22
_atom_site_aniso_U_33
_atom_site_aniso_U_23
_atom_site_aniso_U_13
_atom_site_aniso_U_12
O2 0.037(2) 0.049(3) 0.049(3) -0.007(2) 0.0072(19) -0.002(2)
O10 0.041(2) 0.066(3) 0.026(2) 0.007(2) 0.0102(18) 0.007(2)
O23 0.034(2) 0.044(3) 0.043(2) -0.011(2) 0.0083(18) -0.011(2)
O1B 0.0259(19) 0.055(3) 0.030(2) 0.002(2) 0.0013(17) 0.0007(19)
N20 0.025(2) 0.031(3) 0.036(3) 0.002(2) -0.003(2) 0.000(2)
O1A 0.0224(19) 0.101(4) 0.039(3) 0.020(2) 0.0066(18) 0.004(2)
C4 0.041(3) 0.043(4) 0.035(4) -0.002(3) 0.021(3) -0.012(3)
C3 0.038(3) 0.041(4) 0.050(4) -0.001(3) 0.016(3) 0.001(3)
C11 0.041(3) 0.064(5) 0.036(4) 0.007(4) 0.010(3) 0.004(3)
C9 0.030(3) 0.049(5) 0.051(4) 0.005(4) 0.007(3) 0.005(3)
C12 0.037(3) 0.042(4) 0.034(4) 0.003(3) 0.002(3) -0.003(3)
C7 0.038(3) 0.043(4) 0.033(4) 0.010(3) 0.001(3) -0.006(3)
C5 0.041(3) 0.051(4) 0.031(4) 0.004(3) 0.001(3) 0.001(3)
C22 0.030(3) 0.036(4) 0.041(4) -0.003(3) 0.001(3) -0.006(3)
C8 0.043(3) 0.060(5) 0.027(4) 0.004(3) 0.006(3) 0.004(3)
C6 0.033(3) 0.048(4) 0.035(4) 0.004(4) 0.008(3) -0.001(3)
C21 0.030(3) 0.028(4) 0.048(4) 0.001(3) 0.003(3) 0.000(3)
C13 0.048(4) 0.044(4) 0.038(4) 0.012(4) 0.002(3) 0.004(4)
C24 0.035(3) 0.047(4) 0.040(4) -0.001(4) 0.010(3) -0.002(3)
C1 0.031(3) 0.045(4) 0.035(4) 0.000(4) 0.009(3) -0.016(3)
C2 0.032(3) 0.052(5) 0.035(4) 0.001(3) 0.004(3) 0.004(3)
C14 0.045(3) 0.056(5) 0.042(4) 0.000(4) 0.012(3) 0.005(4)
C17 0.038(3) 0.052(5) 0.024(4) -0.005(3) 0.003(3) 0.000(3)
C19 0.086(4) 0.051(5) 0.076(5) -0.012(4) 0.022(4) 0.001(4)
C16 0.046(4) 0.045(5) 0.043(4) -0.001(4) -0.010(3) 0.005(3)
C15 0.057(4) 0.053(5) 0.033(4) 0.000(4) 0.008(3) -0.004(4)
C18 0.064(4) 0.046(5) 0.067(5) 0.008(4) -0.017(4) 0.001(4)

loop_
_geom_bond_atom_site_label_1
_geom_bond_atom_site_label_2
_geom_bond_distance
_geom_bond_site_symmetry_2
_geom_bond_publ_flag
O2 C18 1.389(6) . ?
O2 C2 1.427(6) . ?
O10 C7 1.356(6) . ?
O10 C11 1.426(5) . ?
O23 C22 1.437(5) . ?
O1B C1 1.281(6) . ?
N20 C21 1.485(5) . ?
O1A C1 1.247(5) . ?
C4 C5 1.383(6) . ?
C4 C9 1.379(7) . ?
C4 C3 1.525(7) . ?
C3 C2 1.504(7) . ?
C11 C12 1.479(6) . ?
C9 C8 1.368(7) . ?
C12 C17 1.353(6) . ?
C12 C13 1.395(6) . ?
C7 C6 1.360(6) . ?
C7 C8 1.395(6) . ?
C5 C6 1.381(6) . ?
C22 C21 1.511(5) . ?
C21 C24 1.517(6) . ?
C13 C14 1.364(6) . ?
C1 C2 1.535(6) . ?
C14 C15 1.365(7) . ?
C17 C16 1.376(7) . ?
C19 C18 1.495(6) . ?
C16 C15 1.397(7) . ?

loop_
_cod_related_entry_id
_cod_related_entry_database
_cod_related_entry_code
1 ChemSpider 21176495
